data_4065728
loop_
_publ_author_name
'Li, Danfeng'
'Li, Shihui'
'Cui, Dongmei'
'Zhang, Xuequan'

_publ_section_title
;
 \b-Diketiminato Rare-Earth Metal Complexes. Structures, Catalysis, and
 Active Species for Highlycis-1,4-Selective Polymerization of Isoprene
;
_journal_issue 9
_journal_name_full Organometallics
_journal_page_first 2186
_journal_paper_doi 10.1021/om100100r
_journal_volume 29
_journal_year 2010
_chemical_formula_sum 'C82 H77 Al0 B Cl3 F20 Gd2 N4 O2'
_chemical_formula_weight 1962.14
_chemical_name_systematic
; 
 ? 
;
_space_group_IT_number 14
_symmetry_cell_setting monoclinic
_symmetry_space_group_name_Hall '-P 2ybc'
_symmetry_space_group_name_H-M 'P 1 21/c 1'
_atom_sites_solution_hydrogens geom
_atom_sites_solution_primary direct
_atom_sites_solution_secondary difmap
_audit_creation_method SHELXL-97
_cell_angle_alpha 90.00
_cell_angle_beta 90.794(2)
_cell_angle_gamma 90.00
_cell_formula_units_Z 4
_cell_length_a 13.5728(11)
_cell_length_b 19.1365(15)
_cell_length_c 32.790(3)
_cell_measurement_temperature 186.5(2)
_cell_volume 8515.9(12)
_computing_structure_refinement 'SHELXL-97 (Sheldrick, 1997)'
_computing_structure_solution 'SHELXS-97 (Sheldrick, 1990)'
_diffrn_ambient_temperature 186.5(2)
_diffrn_measured_fraction_theta_full 0.997
_diffrn_measured_fraction_theta_max 0.997
_diffrn_radiation_monochromator graphite
_diffrn_radiation_source 'fine-focus sealed tube'
_diffrn_radiation_type MoK\a
_diffrn_radiation_wavelength 0.71073
_diffrn_reflns_av_R_equivalents 0.0876
_diffrn_reflns_av_sigmaI/netI 0.1073
_diffrn_reflns_limit_h_max 16
_diffrn_reflns_limit_h_min -16
_diffrn_reflns_limit_k_max 23
_diffrn_reflns_limit_k_min -19
_diffrn_reflns_limit_l_max 28
_diffrn_reflns_limit_l_min -39
_diffrn_reflns_number 45067
_diffrn_reflns_theta_full 25.37
_diffrn_reflns_theta_max 25.37
_diffrn_reflns_theta_min 1.24
_exptl_absorpt_coefficient_mu 1.729
_exptl_absorpt_correction_T_max 0.6718
_exptl_absorpt_correction_T_min 0.6251
_exptl_absorpt_correction_type multi-scan
_exptl_crystal_density_diffrn 1.530
_exptl_crystal_density_method 'not measured'
_exptl_crystal_F_000 3908
_exptl_crystal_size_max 0.30
_exptl_crystal_size_mid 0.25
_exptl_crystal_size_min 0.25
_refine_diff_density_max 4.014
_refine_diff_density_min -0.610
_refine_diff_density_rms 0.170
_refine_ls_extinction_method none
_refine_ls_goodness_of_fit_ref 1.067
_refine_ls_hydrogen_treatment constr
_refine_ls_matrix_type full
_refine_ls_number_parameters 1039
_refine_ls_number_reflns 15577
_refine_ls_number_restraints 0
_refine_ls_restrained_S_all 1.067
_refine_ls_R_factor_all 0.1227
_refine_ls_R_factor_gt 0.0759
_refine_ls_shift/su_max 0.001
_refine_ls_shift/su_mean 0.000
_refine_ls_structure_factor_coef Fsqd
_refine_ls_weighting_details 'calc w=1/[\s^2^(Fo^2^)+(0.1088P)^2^+8.9801P] where P=(Fo^2^+2Fc^2^)/3'
_refine_ls_weighting_scheme calc
_refine_ls_wR_factor_gt 0.1941
_refine_ls_wR_factor_ref 0.2224
_reflns_number_gt 10098
_reflns_number_total 15577
_reflns_threshold_expression >2sigma(I)
_cod_data_source_file om100100r_si_001.cif
_cod_data_source_block 10d
_cod_depositor_comments
;
The following automatic conversions were performed:

'_symmetry_cell_setting' value 'Monoclinic' changed to 'monoclinic'
according to /home/saulius/struct/CIF-dictionaries/cif_core.dic
dictionary named 'cif_core.dic' version 2.4.1 from
2010-06-29.

'_exptl_absorpt_correction_type' value 'Multi-scan'
changed to 'multi-scan' according to
/home/saulius/struct/CIF-dictionaries/cif_core.dic dictionary named
'cif_core.dic' version 2.4.1 from 2010-06-29.

Automatic conversion script
Id: cif_fix_values 1715 2011-07-08 13:25:40Z adriana 
;
_cod_original_cell_volume 8516.0(12)
_cod_original_sg_symbol_H-M P2(1)/c
_cod_database_code 4065728

loop_
_symmetry_equiv_pos_as_xyz
'x, y, z'
'-x, y+1/2, -z+1/2'
'-x, -y, -z'
'x, -y-1/2, z-1/2'

loop_
_atom_site_label
_atom_site_type_symbol
_atom_site_fract_x
_atom_site_fract_y
_atom_site_fract_z
_atom_site_U_iso_or_equiv
_atom_site_adp_type
_atom_site_occupancy
_atom_site_symmetry_multiplicity
_atom_site_calc_flag
_atom_site_refinement_flags
B B 0.5823(8) 0.3058(6) 0.3851(3) 0.028(3) Uani 1 1 d .
C1 C -0.2199(9) 0.1400(6) 0.5015(4) 0.054(3) Uani 1 1 d .
H1A H -0.1724 0.1111 0.4880 0.081 Uiso 1 1 calc R
H1B H -0.2649 0.1592 0.4816 0.081 Uiso 1 1 calc R
H1C H -0.2558 0.1123 0.5207 0.081 Uiso 1 1 calc R
C2 C -0.1681(8) 0.1979(6) 0.5234(3) 0.037(3) Uani 1 1 d .
C3 C -0.1762(7) 0.2639(5) 0.5061(3) 0.035(2) Uani 1 1 d .
H3 H -0.2252 0.2690 0.4862 0.041 Uiso 1 1 calc R
C4 C -0.1202(8) 0.3240(6) 0.5147(3) 0.038(3) Uani 1 1 d .
C5 C -0.1265(9) 0.3860(6) 0.4865(3) 0.049(3) Uani 1 1 d .
H5A H -0.1405 0.4273 0.5020 0.074 Uiso 1 1 calc R
H5B H -0.1782 0.3785 0.4666 0.074 Uiso 1 1 calc R
H5C H -0.0650 0.3917 0.4728 0.074 Uiso 1 1 calc R
C6 C -0.1008(9) 0.1114(6) 0.5676(3) 0.044(3) Uani 1 1 d .
C7 C -0.1628(10) 0.0774(6) 0.5936(4) 0.054(3) Uani 1 1 d .
C8 C -0.1402(10) 0.0068(6) 0.6034(4) 0.054(3) Uani 1 1 d .
H8 H -0.1816 -0.0178 0.6206 0.065 Uiso 1 1 calc R
C9 C -0.0600(11) -0.0254(7) 0.5882(4) 0.061(4) Uani 1 1 d .
H9 H -0.0461 -0.0714 0.5953 0.073 Uiso 1 1 calc R
C10 C -0.0003(9) 0.0092(6) 0.5627(4) 0.051(3) Uani 1 1 d .
H10 H 0.0545 -0.0138 0.5526 0.061 Uiso 1 1 calc R
C11 C -0.0169(8) 0.0762(6) 0.5512(3) 0.043(3) Uani 1 1 d .
C12 C -0.2519(9) 0.1144(7) 0.6106(4) 0.059(4) Uani 1 1 d .
H12A H -0.2322 0.1619 0.6170 0.071 Uiso 1 1 calc R
H12B H -0.3008 0.1173 0.5888 0.071 Uiso 1 1 calc R
C13 C -0.3018(16) 0.0860(10) 0.6469(6) 0.138(9) Uani 1 1 d .
H13A H -0.3458 0.0492 0.6386 0.207 Uiso 1 1 calc R
H13B H -0.3384 0.1225 0.6598 0.207 Uiso 1 1 calc R
H13C H -0.2534 0.0678 0.6657 0.207 Uiso 1 1 calc R
C14 C 0.0467(9) 0.1136(6) 0.5208(4) 0.052(3) Uani 1 1 d .
H14A H 0.0541 0.1618 0.5296 0.062 Uiso 1 1 calc R
H14B H 0.0123 0.1141 0.4947 0.062 Uiso 1 1 calc R
C15 C 0.1482(10) 0.0833(8) 0.5147(4) 0.066(4) Uani 1 1 d .
H15A H 0.1840 0.0835 0.5401 0.099 Uiso 1 1 calc R
H15B H 0.1828 0.1109 0.4951 0.099 Uiso 1 1 calc R
H15C H 0.1423 0.0362 0.5049 0.099 Uiso 1 1 calc R
C16 C 0.0179(8) 0.3777(6) 0.5515(3) 0.040(3) Uani 1 1 d .
C17 C 0.0082(10) 0.4312(6) 0.5797(4) 0.052(3) Uani 1 1 d .
C18 C 0.0928(12) 0.4728(7) 0.5875(4) 0.061(4) Uani 1 1 d .
H18 H 0.0888 0.5086 0.6066 0.074 Uiso 1 1 calc R
C19 C 0.1780(11) 0.4625(7) 0.5684(5) 0.065(4) Uani 1 1 d .
H19 H 0.2324 0.4902 0.5746 0.078 Uiso 1 1 calc R
C20 C 0.1847(10) 0.4112(8) 0.5401(5) 0.068(4) Uani 1 1 d .
H20 H 0.2442 0.4056 0.5268 0.082 Uiso 1 1 calc R
C21 C 0.1087(9) 0.3671(7) 0.5298(4) 0.050(3) Uani 1 1 d .
C22 C -0.0912(11) 0.4482(7) 0.5990(4) 0.064(4) Uani 1 1 d .
H22A H -0.1367 0.4101 0.5936 0.077 Uiso 1 1 calc R
H22B H -0.0823 0.4519 0.6283 0.077 Uiso 1 1 calc R
C23 C -0.1344(11) 0.5134(9) 0.5834(5) 0.086(5) Uani 1 1 d .
H23A H -0.0919 0.5519 0.5903 0.129 Uiso 1 1 calc R
H23B H -0.1977 0.5205 0.5953 0.129 Uiso 1 1 calc R
H23C H -0.1417 0.5106 0.5543 0.129 Uiso 1 1 calc R
C24 C 0.1154(11) 0.3079(8) 0.4991(5) 0.071(4) Uani 1 1 d .
H24A H 0.0887 0.2661 0.5116 0.085 Uiso 1 1 calc R
H24B H 0.0734 0.3193 0.4759 0.085 Uiso 1 1 calc R
C25 C 0.2154(16) 0.2910(13) 0.4837(8) 0.173(12) Uani 1 1 d .
H25A H 0.2321 0.3231 0.4624 0.260 Uiso 1 1 calc R
H25B H 0.2157 0.2442 0.4732 0.260 Uiso 1 1 calc R
H25C H 0.2627 0.2948 0.5056 0.260 Uiso 1 1 calc R
C26 C -0.2735(8) 0.3105(8) 0.6178(4) 0.055(3) Uani 1 1 d .
H26A H -0.2683 0.3527 0.6016 0.066 Uiso 1 1 calc R
H26B H -0.2944 0.2723 0.6003 0.066 Uiso 1 1 calc R
C27 C -0.3394(13) 0.3199(16) 0.6496(5) 0.169(13) Uani 1 1 d .
H27A H -0.3835 0.2802 0.6511 0.203 Uiso 1 1 calc R
H27B H -0.3787 0.3615 0.6447 0.203 Uiso 1 1 calc R
C28 C -0.2846(12) 0.3271(14) 0.6881(5) 0.133(9) Uani 1 1 d .
H28A H -0.2818 0.3758 0.6963 0.160 Uiso 1 1 calc R
H28B H -0.3163 0.3006 0.7094 0.160 Uiso 1 1 calc R
C29 C -0.1933(10) 0.3024(10) 0.6818(4) 0.087(6) Uani 1 1 d .
H29 H -0.1465 0.2922 0.7019 0.104 Uiso 1 1 calc R
C30 C 0.2090(8) 0.1881(7) 0.8283(3) 0.049(3) Uani 1 1 d .
H30A H 0.1640 0.2229 0.8379 0.073 Uiso 1 1 calc R
H30B H 0.2691 0.1903 0.8440 0.073 Uiso 1 1 calc R
H30C H 0.1801 0.1426 0.8312 0.073 Uiso 1 1 calc R
C31 C 0.2308(8) 0.2013(5) 0.7842(3) 0.036(3) Uani 1 1 d .
C32 C 0.3302(8) 0.2089(6) 0.7733(3) 0.037(3) Uani 1 1 d .
H32 H 0.3766 0.1951 0.7929 0.044 Uiso 1 1 calc R
C33 C 0.3681(8) 0.2346(6) 0.7366(3) 0.038(3) Uani 1 1 d .
C34 C 0.4755(8) 0.2516(7) 0.7359(4) 0.050(3) Uani 1 1 d .
H34A H 0.5028 0.2361 0.7106 0.075 Uiso 1 1 calc R
H34B H 0.5086 0.2285 0.7582 0.075 Uiso 1 1 calc R
H34C H 0.4842 0.3012 0.7385 0.075 Uiso 1 1 calc R
C35 C 0.0573(7) 0.2160(5) 0.7697(3) 0.033(2) Uani 1 1 d .
C36 C -0.0074(8) 0.1600(6) 0.7690(3) 0.037(3) Uani 1 1 d .
C37 C -0.1073(8) 0.1731(6) 0.7765(3) 0.041(3) Uani 1 1 d .
H37 H -0.1518 0.1362 0.7754 0.049 Uiso 1 1 calc R
C38 C -0.1403(8) 0.2369(7) 0.7852(4) 0.049(3) Uani 1 1 d .
H38 H -0.2071 0.2441 0.7895 0.059 Uiso 1 1 calc R
C39 C -0.0748(9) 0.2933(7) 0.7878(3) 0.047(3) Uani 1 1 d .
H39 H -0.0982 0.3376 0.7943 0.056 Uiso 1 1 calc R
C40 C 0.0254(8) 0.2836(6) 0.7808(3) 0.042(3) Uani 1 1 d .
C41 C 0.0260(10) 0.0876(6) 0.7585(3) 0.051(3) Uani 1 1 d .
H41A H 0.0897 0.0903 0.7455 0.061 Uiso 1 1 calc R
H41B H -0.0203 0.0672 0.7391 0.061 Uiso 1 1 calc R
C42 C 0.0345(12) 0.0400(7) 0.7959(4) 0.079(5) Uani 1 1 d .
H42A H 0.0738 0.0625 0.8166 0.119 Uiso 1 1 calc R
H42B H 0.0650 -0.0032 0.7883 0.119 Uiso 1 1 calc R
H42C H -0.0301 0.0308 0.8062 0.119 Uiso 1 1 calc R
C43 C 0.0980(10) 0.3431(6) 0.7833(4) 0.058(3) Uani 1 1 d .
H43A H 0.1516 0.3294 0.8015 0.069 Uiso 1 1 calc R
H43B H 0.1256 0.3500 0.7564 0.069 Uiso 1 1 calc R
C44 C 0.0580(12) 0.4121(8) 0.7978(5) 0.089(5) Uani 1 1 d .
H44A H 0.0075 0.4279 0.7792 0.133 Uiso 1 1 calc R
H44B H 0.1102 0.4459 0.7990 0.133 Uiso 1 1 calc R
H44C H 0.0307 0.4064 0.8245 0.133 Uiso 1 1 calc R
C45 C 0.3518(7) 0.2900(6) 0.6706(3) 0.039(3) Uani 1 1 d .
C46 C 0.3848(8) 0.2591(7) 0.6358(3) 0.044(3) Uani 1 1 d .
C47 C 0.4089(8) 0.3028(8) 0.6021(4) 0.057(3) Uani 1 1 d .
H47 H 0.4290 0.2828 0.5778 0.068 Uiso 1 1 calc R
C48 C 0.4025(9) 0.3733(8) 0.6055(4) 0.058(3) Uani 1 1 d .
H48 H 0.4184 0.4010 0.5832 0.069 Uiso 1 1 calc R
C49 C 0.3736(9) 0.4047(8) 0.6406(4) 0.062(4) Uani 1 1 d .
H49 H 0.3726 0.4532 0.6424 0.074 Uiso 1 1 calc R
C50 C 0.3451(7) 0.3639(6) 0.6743(3) 0.041(3) Uani 1 1 d .
C51 C 0.3974(9) 0.1810(7) 0.6328(4) 0.060(4) Uani 1 1 d .
H51A H 0.4437 0.1671 0.6541 0.072 Uiso 1 1 calc R
H51B H 0.3346 0.1599 0.6393 0.072 Uiso 1 1 calc R
C52 C 0.4310(16) 0.1494(10) 0.5942(6) 0.126(8) Uani 1 1 d .
H52A H 0.3881 0.1638 0.5723 0.189 Uiso 1 1 calc R
H52B H 0.4297 0.0994 0.5965 0.189 Uiso 1 1 calc R
H52C H 0.4970 0.1646 0.5889 0.189 Uiso 1 1 calc R
C53 C 0.3158(10) 0.3994(6) 0.7136(4) 0.055(3) Uani 1 1 d .
H53A H 0.3749 0.4156 0.7276 0.066 Uiso 1 1 calc R
H53B H 0.2847 0.3651 0.7310 0.066 Uiso 1 1 calc R
C54 C 0.2457(9) 0.4612(7) 0.7078(5) 0.064(4) Uani 1 1 d .
H54A H 0.2776 0.4970 0.6923 0.097 Uiso 1 1 calc R
H54B H 0.2282 0.4794 0.7340 0.097 Uiso 1 1 calc R
H54C H 0.1873 0.4459 0.6936 0.097 Uiso 1 1 calc R
C55 C 0.1626(12) 0.0435(7) 0.6506(4) 0.075(5) Uani 1 1 d .
H55A H 0.0943 0.0323 0.6561 0.090 Uiso 1 1 calc R
H55B H 0.1665 0.0628 0.6233 0.090 Uiso 1 1 calc R
C56 C 0.2215(17) -0.0171(11) 0.6540(7) 0.173(13) Uani 1 1 d .
H56A H 0.2705 -0.0187 0.6327 0.207 Uiso 1 1 calc R
H56B H 0.1817 -0.0592 0.6526 0.207 Uiso 1 1 calc R
C57 C 0.267(3) -0.0089(11) 0.6936(10) 0.35(3) Uani 1 1 d .
H57A H 0.2291 -0.0351 0.7133 0.422 Uiso 1 1 calc R
H57B H 0.3326 -0.0285 0.6931 0.422 Uiso 1 1 calc R
C58 C 0.2724(10) 0.0600(6) 0.7059(4) 0.056(3) Uani 1 1 d .
H58A H 0.3376 0.0790 0.7013 0.067 Uiso 1 1 calc R
H58B H 0.2568 0.0647 0.7345 0.067 Uiso 1 1 calc R
C59 C 0.5782(7) 0.3366(6) 0.4327(3) 0.032(2) Uani 1 1 d .
C60 C 0.5763(9) 0.2933(7) 0.4660(4) 0.049(3) Uani 1 1 d .
C61 C 0.5848(8) 0.3146(7) 0.5062(4) 0.047(3) Uani 1 1 d .
C62 C 0.5945(9) 0.3825(8) 0.5143(3) 0.055(4) Uani 1 1 d .
C63 C 0.5957(8) 0.4295(7) 0.4830(4) 0.049(3) Uani 1 1 d .
C64 C 0.5881(7) 0.4057(7) 0.4427(3) 0.042(3) Uani 1 1 d .
C65 C 0.5458(7) 0.3653(5) 0.3511(3) 0.035(2) Uani 1 1 d .
C66 C 0.4611(7) 0.4058(6) 0.3576(3) 0.038(3) Uani 1 1 d .
C67 C 0.4209(8) 0.4511(6) 0.3301(4) 0.045(3) Uani 1 1 d .
C68 C 0.4656(10) 0.4592(6) 0.2935(4) 0.052(3) Uani 1 1 d .
C69 C 0.5485(9) 0.4214(7) 0.2840(4) 0.049(3) Uani 1 1 d .
C70 C 0.5874(8) 0.3763(6) 0.3132(3) 0.040(3) Uani 1 1 d .
C71 C 0.5087(7) 0.2404(6) 0.3747(3) 0.037(3) Uani 1 1 d .
C72 C 0.4196(8) 0.2272(6) 0.3923(4) 0.051(3) Uani 1 1 d .
C73 C 0.3522(8) 0.1776(6) 0.3798(5) 0.056(4) Uani 1 1 d .
C74 C 0.3742(9) 0.1365(6) 0.3469(4) 0.054(4) Uani 1 1 d .
C75 C 0.4630(9) 0.1452(6) 0.3283(4) 0.049(3) Uani 1 1 d .
C76 C 0.5261(8) 0.1962(5) 0.3418(3) 0.036(3) Uani 1 1 d .
C77 C 0.7023(7) 0.2846(5) 0.3840(3) 0.029(2) Uani 1 1 d .
C78 C 0.7385(7) 0.2188(6) 0.3927(3) 0.037(3) Uani 1 1 d .
C79 C 0.8379(8) 0.2033(6) 0.3959(3) 0.043(3) Uani 1 1 d .
C80 C 0.9057(8) 0.2536(7) 0.3905(3) 0.044(3) Uani 1 1 d .
C81 C 0.8753(8) 0.3185(6) 0.3820(3) 0.041(3) Uani 1 1 d .
C82 C 0.7757(7) 0.3334(6) 0.3790(3) 0.037(3) Uani 1 1 d .
Cl1 Cl -0.03019(19) 0.16074(15) 0.66568(8) 0.0429(7) Uani 1 1 d .
Cl2 Cl 0.0557(2) 0.33284(15) 0.66972(8) 0.0434(7) Uani 1 1 d .
Cl3 Cl 0.15336(19) 0.21639(16) 0.60059(8) 0.0438(7) Uani 1 1 d .
F1 F 0.5706(6) 0.2232(4) 0.4598(2) 0.066(2) Uani 1 1 d .
F2 F 0.5861(6) 0.2683(4) 0.5363(2) 0.073(2) Uani 1 1 d .
F3 F 0.6058(6) 0.4056(5) 0.5533(2) 0.077(3) Uani 1 1 d .
F4 F 0.6057(6) 0.4998(4) 0.4900(2) 0.071(2) Uani 1 1 d .
F5 F 0.5906(5) 0.4581(3) 0.41388(19) 0.0524(18) Uani 1 1 d .
F6 F 0.4097(5) 0.3966(4) 0.3918(2) 0.0579(19) Uani 1 1 d .
F7 F 0.3382(6) 0.4856(4) 0.3373(3) 0.086(3) Uani 1 1 d .
F8 F 0.4282(6) 0.5066(4) 0.2654(2) 0.076(2) Uani 1 1 d .
F9 F 0.5921(6) 0.4283(4) 0.2477(2) 0.068(2) Uani 1 1 d .
F10 F 0.6675(5) 0.3413(4) 0.30206(19) 0.0541(18) Uani 1 1 d .
F11 F 0.3909(5) 0.2668(4) 0.4253(3) 0.068(2) Uani 1 1 d .
F12 F 0.2661(5) 0.1697(4) 0.3998(3) 0.087(3) Uani 1 1 d .
F13 F 0.3105(6) 0.0875(4) 0.3327(3) 0.078(3) Uani 1 1 d .
F14 F 0.4864(6) 0.1033(4) 0.2970(2) 0.073(2) Uani 1 1 d .
F15 F 0.6100(5) 0.2028(4) 0.3208(2) 0.0568(19) Uani 1 1 d .
F16 F 0.6763(4) 0.1638(3) 0.3985(2) 0.0485(16) Uani 1 1 d .
F17 F 0.8661(5) 0.1358(4) 0.4045(2) 0.064(2) Uani 1 1 d .
F18 F 1.0029(4) 0.2376(4) 0.3934(2) 0.061(2) Uani 1 1 d .
F19 F 0.9428(5) 0.3691(4) 0.3758(2) 0.064(2) Uani 1 1 d .
F20 F 0.7523(4) 0.4011(3) 0.3716(2) 0.0511(18) Uani 1 1 d .
Gd1 Gd -0.03493(4) 0.25982(3) 0.604481(15) 0.03260(17) Uani 1 1 d .
Gd2 Gd 0.15315(4) 0.21377(3) 0.685671(16) 0.03476(17) Uani 1 1 d .
N1 N -0.1157(6) 0.1833(4) 0.5569(3) 0.035(2) Uani 1 1 d .
N2 N -0.0591(6) 0.3259(4) 0.5471(2) 0.032(2) Uani 1 1 d .
N3 N 0.1572(6) 0.2079(4) 0.7565(2) 0.033(2) Uani 1 1 d .
N4 N 0.3124(6) 0.2474(5) 0.7033(3) 0.038(2) Uani 1 1 d .
O1 O -0.1802(5) 0.2945(4) 0.6380(2) 0.046(2) Uani 1 1 d .
O2 O 0.2001(6) 0.0941(4) 0.6807(2) 0.046(2) Uani 1 1 d .

loop_
_atom_site_aniso_label
_atom_site_aniso_U_11
_atom_site_aniso_U_22
_atom_site_aniso_U_33
_atom_site_aniso_U_23
_atom_site_aniso_U_13
_atom_site_aniso_U_12
B 0.031(6) 0.019(6) 0.035(7) 0.007(5) 0.007(5) 0.001(5)
C1 0.059(8) 0.040(7) 0.062(8) -0.004(6) -0.027(7) -0.003(6)
C2 0.037(6) 0.043(7) 0.032(6) 0.003(5) -0.013(5) -0.003(5)
C3 0.035(5) 0.036(6) 0.032(6) 0.005(5) -0.015(5) 0.005(5)
C4 0.048(6) 0.032(6) 0.033(6) 0.003(5) 0.002(5) 0.006(5)
C5 0.071(8) 0.049(8) 0.028(6) 0.009(5) -0.017(6) 0.006(6)
C6 0.053(7) 0.032(6) 0.045(7) -0.005(5) -0.024(6) -0.009(6)
C7 0.060(8) 0.039(7) 0.064(9) 0.001(6) -0.014(7) -0.016(6)
C8 0.062(8) 0.043(8) 0.057(8) 0.011(6) -0.004(7) -0.003(7)
C9 0.076(10) 0.033(7) 0.074(10) 0.005(7) -0.022(8) 0.008(7)
C10 0.053(7) 0.037(7) 0.062(9) -0.010(6) -0.020(7) 0.001(6)
C11 0.045(7) 0.044(7) 0.039(7) -0.009(5) -0.017(5) -0.003(6)
C12 0.054(8) 0.053(8) 0.071(9) 0.017(7) 0.013(7) -0.003(7)
C13 0.16(2) 0.083(14) 0.17(2) 0.044(14) 0.073(17) 0.041(14)
C14 0.055(8) 0.041(7) 0.059(8) -0.015(6) -0.005(6) -0.002(6)
C15 0.070(9) 0.070(10) 0.058(9) -0.016(7) -0.001(7) 0.021(8)
C16 0.047(7) 0.042(7) 0.030(6) 0.010(5) -0.008(5) -0.012(5)
C17 0.077(9) 0.040(7) 0.039(7) 0.000(6) -0.012(6) -0.018(6)
C18 0.107(12) 0.038(8) 0.039(7) 0.007(6) -0.021(8) -0.026(8)
C19 0.060(9) 0.046(9) 0.089(11) 0.017(8) -0.033(8) -0.020(7)
C20 0.043(7) 0.066(10) 0.095(12) 0.021(9) -0.003(7) -0.018(7)
C21 0.052(7) 0.050(8) 0.049(8) 0.012(6) 0.003(6) -0.011(6)
C22 0.095(11) 0.037(8) 0.060(9) -0.014(6) 0.031(8) -0.012(8)
C23 0.069(10) 0.105(14) 0.085(12) -0.004(10) 0.003(9) 0.004(10)
C24 0.069(9) 0.069(10) 0.075(10) 0.010(8) 0.033(8) 0.000(8)
C25 0.117(18) 0.17(2) 0.23(3) -0.08(2) 0.086(19) 0.023(17)
C26 0.036(6) 0.086(10) 0.043(7) -0.001(7) -0.008(6) 0.004(6)
C27 0.070(12) 0.37(4) 0.068(13) -0.069(18) -0.022(10) 0.089(18)
C28 0.070(11) 0.28(3) 0.053(11) -0.040(14) 0.004(9) 0.053(15)
C29 0.048(8) 0.185(18) 0.027(7) -0.010(9) 0.005(6) 0.030(10)
C30 0.047(7) 0.068(9) 0.032(6) 0.006(6) -0.008(5) -0.007(6)
C31 0.043(6) 0.036(7) 0.029(6) -0.002(5) -0.012(5) 0.000(5)
C32 0.040(6) 0.040(7) 0.031(6) 0.009(5) -0.011(5) 0.000(5)
C33 0.036(6) 0.031(6) 0.047(7) -0.004(5) -0.013(5) 0.007(5)
C34 0.035(6) 0.063(9) 0.052(8) 0.006(6) -0.016(5) 0.002(6)
C35 0.037(6) 0.034(6) 0.027(6) 0.011(4) -0.001(4) 0.009(5)
C36 0.045(6) 0.033(6) 0.034(6) 0.004(5) 0.000(5) -0.001(5)
C37 0.042(6) 0.046(7) 0.035(6) 0.010(5) 0.003(5) -0.001(6)
C38 0.033(6) 0.064(9) 0.052(8) 0.026(6) 0.008(5) 0.002(6)
C39 0.052(7) 0.053(8) 0.035(6) 0.010(6) 0.003(5) 0.018(6)
C40 0.048(7) 0.044(7) 0.033(6) 0.005(5) -0.008(5) 0.004(6)
C41 0.071(9) 0.038(7) 0.044(7) -0.002(5) 0.006(6) -0.013(6)
C42 0.114(13) 0.057(10) 0.067(10) 0.023(8) -0.011(9) 0.004(9)
C43 0.066(9) 0.046(8) 0.061(9) -0.006(6) 0.005(7) -0.009(7)
C44 0.088(12) 0.067(11) 0.111(14) -0.011(10) -0.010(10) -0.002(9)
C45 0.028(5) 0.055(8) 0.034(6) -0.002(5) -0.006(5) 0.005(5)
C46 0.032(6) 0.064(8) 0.035(6) 0.000(6) -0.003(5) -0.004(6)
C47 0.035(6) 0.086(11) 0.049(8) -0.004(7) 0.005(6) 0.011(7)
C48 0.050(8) 0.074(11) 0.050(8) 0.016(7) 0.007(6) 0.004(7)
C49 0.044(7) 0.075(10) 0.067(10) 0.034(8) 0.009(7) 0.000(7)
C50 0.026(5) 0.058(8) 0.038(7) 0.011(6) -0.005(5) 0.001(5)
C51 0.047(7) 0.077(10) 0.056(9) -0.012(7) 0.006(6) 0.002(7)
C52 0.16(2) 0.103(16) 0.114(17) -0.022(13) 0.029(15) 0.016(15)
C53 0.063(8) 0.049(8) 0.052(8) 0.010(6) -0.010(6) 0.005(6)
C54 0.054(8) 0.045(8) 0.095(11) -0.006(7) -0.009(8) -0.005(6)
C55 0.099(12) 0.058(10) 0.067(10) -0.034(8) -0.017(9) 0.009(8)
C56 0.18(2) 0.14(2) 0.20(2) -0.118(18) -0.13(2) 0.098(17)
C57 0.51(6) 0.086(16) 0.45(5) -0.17(2) -0.43(5) 0.19(3)
C58 0.069(8) 0.041(8) 0.057(8) -0.001(6) -0.021(7) 0.013(6)
C59 0.027(5) 0.045(7) 0.024(5) -0.006(5) 0.002(4) -0.002(5)
C60 0.047(7) 0.051(8) 0.048(8) 0.009(6) 0.001(6) 0.014(6)
C61 0.037(6) 0.069(9) 0.035(7) 0.007(6) 0.001(5) 0.012(6)
C62 0.042(7) 0.098(12) 0.025(6) -0.010(7) 0.010(5) 0.005(7)
C63 0.031(6) 0.067(9) 0.050(8) -0.019(7) 0.012(5) -0.012(6)
C64 0.024(5) 0.065(9) 0.038(7) -0.003(6) -0.003(5) -0.006(5)
C65 0.036(6) 0.032(6) 0.035(6) 0.000(5) -0.007(5) -0.004(5)
C66 0.032(6) 0.033(6) 0.047(7) 0.014(5) 0.003(5) -0.001(5)
C67 0.026(5) 0.049(8) 0.061(8) 0.015(6) -0.005(5) 0.006(5)
C68 0.059(8) 0.046(8) 0.051(8) 0.011(6) -0.033(7) -0.015(6)
C69 0.051(7) 0.057(8) 0.040(7) 0.006(6) -0.001(6) -0.023(6)
C70 0.042(6) 0.045(7) 0.032(6) 0.010(5) -0.010(5) 0.002(5)
C71 0.027(5) 0.031(6) 0.051(7) 0.013(5) -0.003(5) 0.003(5)
C72 0.038(6) 0.033(7) 0.084(10) -0.001(6) 0.005(6) 0.000(5)
C73 0.037(6) 0.022(7) 0.108(12) 0.010(7) 0.010(7) -0.010(5)
C74 0.044(7) 0.029(7) 0.089(10) 0.019(7) -0.027(7) -0.011(6)
C75 0.053(8) 0.039(7) 0.055(8) 0.003(6) -0.016(6) -0.013(6)
C76 0.036(6) 0.032(6) 0.040(6) 0.011(5) -0.008(5) -0.008(5)
C77 0.032(5) 0.037(6) 0.019(5) -0.005(4) -0.009(4) 0.000(5)
C78 0.032(5) 0.045(7) 0.032(6) -0.005(5) -0.005(5) 0.010(5)
C79 0.042(6) 0.042(7) 0.045(7) -0.013(5) -0.006(5) 0.018(6)
C80 0.031(6) 0.060(9) 0.040(7) -0.014(6) -0.009(5) 0.000(6)
C81 0.032(6) 0.052(8) 0.038(6) -0.006(5) 0.005(5) -0.013(6)
C82 0.032(5) 0.045(7) 0.033(6) -0.010(5) -0.009(5) -0.007(5)
Cl1 0.0386(14) 0.0521(18) 0.0379(15) 0.0120(13) -0.0086(12) -0.0071(13)
Cl2 0.0474(16) 0.0401(16) 0.0424(16) -0.0025(12) -0.0172(13) 0.0060(13)
Cl3 0.0358(14) 0.0617(19) 0.0337(15) 0.0005(13) 0.0001(11) 0.0053(13)
F1 0.096(6) 0.053(5) 0.050(5) 0.016(3) 0.019(4) 0.027(4)
F2 0.084(6) 0.096(6) 0.040(4) 0.022(4) 0.004(4) 0.017(5)
F3 0.073(5) 0.129(8) 0.030(4) -0.024(4) 0.007(4) 0.007(5)
F4 0.073(5) 0.077(6) 0.063(5) -0.031(4) 0.015(4) -0.026(4)
F5 0.074(5) 0.040(4) 0.043(4) 0.000(3) 0.008(3) -0.018(3)
F6 0.045(4) 0.067(5) 0.062(5) 0.013(4) 0.010(3) 0.017(3)
F7 0.068(5) 0.076(6) 0.115(7) 0.036(5) 0.002(5) 0.031(5)
F8 0.082(6) 0.065(5) 0.079(6) 0.037(4) -0.038(4) -0.011(4)
F9 0.082(5) 0.083(6) 0.040(4) 0.020(4) -0.002(4) -0.012(4)
F10 0.053(4) 0.073(5) 0.036(4) 0.008(3) 0.011(3) 0.014(4)
F11 0.040(4) 0.055(5) 0.108(7) -0.006(4) 0.024(4) -0.007(3)
F12 0.050(5) 0.069(6) 0.144(8) -0.005(5) 0.021(5) -0.027(4)
F13 0.071(5) 0.042(5) 0.121(7) 0.004(4) -0.023(5) -0.026(4)
F14 0.097(6) 0.060(5) 0.062(5) -0.015(4) -0.018(4) -0.022(4)
F15 0.056(4) 0.071(5) 0.044(4) -0.018(3) 0.004(3) -0.018(4)
F16 0.042(4) 0.035(4) 0.068(5) 0.011(3) -0.004(3) 0.000(3)
F17 0.050(4) 0.055(5) 0.087(6) -0.005(4) -0.010(4) 0.016(4)
F18 0.027(3) 0.079(5) 0.077(5) -0.013(4) -0.008(3) 0.008(3)
F19 0.035(4) 0.071(5) 0.086(6) -0.008(4) -0.001(4) -0.012(4)
F20 0.039(4) 0.031(4) 0.083(5) 0.008(3) -0.006(3) -0.009(3)
Gd1 0.0306(3) 0.0426(3) 0.0245(3) 0.0017(2) -0.0054(2) 0.0001(2)
Gd2 0.0343(3) 0.0360(3) 0.0337(3) -0.0015(2) -0.0119(2) 0.0028(2)
N1 0.038(5) 0.026(5) 0.040(5) 0.000(4) -0.006(4) 0.003(4)
N2 0.041(5) 0.034(5) 0.020(4) -0.003(4) -0.006(4) -0.004(4)
N3 0.035(5) 0.037(5) 0.027(5) -0.003(4) -0.002(4) -0.002(4)
N4 0.030(4) 0.043(6) 0.040(5) -0.001(4) 0.005(4) -0.001(4)
O1 0.033(4) 0.070(6) 0.036(4) 0.010(4) -0.003(3) 0.010(4)
O2 0.047(5) 0.050(5) 0.040(5) -0.003(4) -0.012(4) 0.004(4)

loop_
_atom_type_symbol
_atom_type_description
_atom_type_scat_dispersion_real
_atom_type_scat_dispersion_imag
_atom_type_scat_source
C C 0.0033 0.0016 'International Tables Vol C Tables 4.2.6.8 and 6.1.1.4'
H H 0.0000 0.0000 'International Tables Vol C Tables 4.2.6.8 and 6.1.1.4'
B B 0.0013 0.0007 'International Tables Vol C Tables 4.2.6.8 and 6.1.1.4'
N N 0.0061 0.0033 'International Tables Vol C Tables 4.2.6.8 and 6.1.1.4'
O O 0.0106 0.0060 'International Tables Vol C Tables 4.2.6.8 and 6.1.1.4'
F F 0.0171 0.0103 'International Tables Vol C Tables 4.2.6.8 and 6.1.1.4'
Al Al 0.0645 0.0514 'International Tables Vol C Tables 4.2.6.8 and 6.1.1.4'
Cl Cl 0.1484 0.1585 'International Tables Vol C Tables 4.2.6.8 and 6.1.1.4'
Gd Gd -0.1653 3.9035 'International Tables Vol C Tables 4.2.6.8 and 6.1.1.4'

loop_
_geom_angle_atom_site_label_1
_geom_angle_atom_site_label_2
_geom_angle_atom_site_label_3
_geom_angle
C71 B C65 102.0(8)
C71 B C59 115.9(8)
C65 B C59 111.8(8)
C71 B C77 113.7(8)
C65 B C77 115.6(8)
C59 B C77 98.6(7)
N1 C2 C3 124.6(10)
N1 C2 C1 119.0(10)
C3 C2 C1 116.4(9)
C2 C3 C4 128.5(9)
N2 C4 C3 120.6(9)
N2 C4 C5 119.7(10)
C3 C4 C5 119.7(9)
C7 C6 N1 121.4(11)
C7 C6 C11 120.6(11)
N1 C6 C11 117.9(11)
C6 C7 C8 117.3(13)
C6 C7 C12 120.6(11)
C8 C7 C12 122.1(12)
C9 C8 C7 121.5(13)
C10 C9 C8 120.0(12)
C9 C10 C11 122.7(13)
C10 C11 C6 117.9(12)
C10 C11 C14 122.7(12)
C6 C11 C14 119.3(11)
C13 C12 C7 120.1(13)
C11 C14 C15 115.9(11)
C17 C16 C21 121.4(11)
C17 C16 N2 119.8(10)
C21 C16 N2 118.4(10)
C16 C17 C18 116.8(13)
C16 C17 C22 121.6(11)
C18 C17 C22 121.4(12)
C19 C18 C17 122.5(13)
C18 C19 C20 119.6(13)
C19 C20 C21 123.9(14)
C20 C21 C16 115.9(12)
C20 C21 C24 124.7(13)
C16 C21 C24 119.3(11)
C23 C22 C17 112.7(11)
C25 C24 C21 116.8(15)
C27 C26 O1 104.4(11)
C26 C27 C28 109.5(14)
C29 C28 C27 107.0(13)
C28 C29 O1 108.3(12)
N3 C31 C32 121.7(10)
N3 C31 C30 120.7(10)
C32 C31 C30 117.6(9)
C33 C32 C31 128.1(9)
N4 C33 C32 123.6(10)
N4 C33 C34 119.0(10)
C32 C33 C34 117.3(9)
C36 C35 C40 121.1(10)
C36 C35 N3 120.8(9)
C40 C35 N3 118.0(9)
C35 C36 C37 118.2(10)
C35 C36 C41 121.7(10)
C37 C36 C41 120.1(10)
C38 C37 C36 121.9(11)
C37 C38 C39 120.3(11)
C40 C39 C38 120.5(11)
C39 C40 C35 117.9(11)
C39 C40 C43 121.9(11)
C35 C40 C43 120.2(10)
C36 C41 C42 112.8(10)
C44 C43 C40 116.1(12)
C46 C45 C50 121.6(11)
C46 C45 N4 120.1(11)
C50 C45 N4 118.0(10)
C45 C46 C47 118.3(12)
C45 C46 C51 121.5(11)
C47 C46 C51 120.2(11)
C48 C47 C46 120.3(12)
C47 C48 C49 121.8(13)
C48 C49 C50 120.3(14)
C49 C50 C45 117.6(12)
C49 C50 C53 119.7(12)
C45 C50 C53 122.5(10)
C52 C51 C46 119.8(13)
C50 C53 C54 114.4(10)
C56 C55 O2 107.4(12)
C55 C56 C57 102.4(14)
C58 C57 C56 112.9(18)
C57 C58 O2 103.4(11)
C64 C59 C60 113.2(10)
C64 C59 B 124.1(9)
C60 C59 B 122.2(10)
F1 C60 C59 118.5(11)
F1 C60 C61 116.0(11)
C59 C60 C61 125.4(12)
F2 C61 C62 120.1(12)
F2 C61 C60 120.9(13)
C62 C61 C60 119.0(12)
C61 C62 F3 121.0(13)
C61 C62 C63 119.6(11)
F3 C62 C63 119.3(13)
C62 C63 F4 121.5(11)
C62 C63 C64 119.6(12)
F4 C63 C64 119.0(12)
C59 C64 F5 122.7(10)
C59 C64 C63 123.2(11)
F5 C64 C63 114.1(11)
C70 C65 C66 113.3(9)
C70 C65 B 125.6(9)
C66 C65 B 120.9(9)
F6 C66 C67 115.5(10)
F6 C66 C65 119.3(9)
C67 C66 C65 125.0(11)
F7 C67 C68 119.4(11)
F7 C67 C66 122.0(11)
C68 C67 C66 118.5(11)
C67 C68 C69 121.1(11)
C67 C68 F8 119.9(12)
C69 C68 F8 119.1(12)
F9 C69 C68 121.4(11)
F9 C69 C70 120.2(12)
C68 C69 C70 118.4(11)
F10 C70 C69 115.4(10)
F10 C70 C65 120.8(9)
C69 C70 C65 123.7(11)
C72 C71 C76 112.1(10)
C72 C71 B 126.3(10)
C76 C71 B 121.1(9)
C71 C72 C73 125.9(13)
C71 C72 F11 119.4(10)
C73 C72 F11 114.7(11)
F12 C73 C74 121.0(11)
F12 C73 C72 120.4(13)
C74 C73 C72 118.6(12)
F13 C74 C75 119.6(13)
F13 C74 C73 121.5(12)
C75 C74 C73 118.9(11)
F14 C75 C74 119.2(11)
F14 C75 C76 121.2(12)
C74 C75 C76 119.6(12)
F15 C76 C75 115.7(11)
F15 C76 C71 119.5(9)
C75 C76 C71 124.8(11)
C82 C77 C78 112.8(9)
C82 C77 B 122.9(9)
C78 C77 B 124.0(9)
F16 C78 C77 121.0(9)
F16 C78 C79 115.3(10)
C77 C78 C79 123.7(11)
C80 C79 F17 120.7(10)
C80 C79 C78 120.3(11)
F17 C79 C78 119.0(11)
C81 C80 C79 118.9(10)
C81 C80 F18 121.4(11)
C79 C80 F18 119.7(11)
C80 C81 F19 119.3(10)
C80 C81 C82 120.3(10)
F19 C81 C82 120.3(11)
F20 C82 C77 120.1(9)
F20 C82 C81 115.9(9)
C77 C82 C81 124.0(11)
Gd2 Cl1 Gd1 86.10(8)
Gd2 Cl2 Gd1 86.32(8)
Gd1 Cl3 Gd2 86.79(8)
N2 Gd1 O1 96.7(3)
N2 Gd1 N1 75.1(3)
O1 Gd1 N1 95.6(3)
N2 Gd1 Cl3 104.9(2)
O1 Gd1 Cl3 155.01(18)
N1 Gd1 Cl3 101.9(2)
N2 Gd1 Cl1 168.4(2)
O1 Gd1 Cl1 82.28(19)
N1 Gd1 Cl1 93.4(2)
Cl3 Gd1 Cl1 79.04(8)
N2 Gd1 Cl2 113.9(2)
O1 Gd1 Cl2 82.31(19)
N1 Gd1 Cl2 170.9(2)
Cl3 Gd1 Cl2 77.57(8)
Cl1 Gd1 Cl2 77.51(8)
N4 Gd2 N3 75.9(3)
N4 Gd2 O2 92.0(3)
N3 Gd2 O2 91.1(3)
N4 Gd2 Cl2 105.5(2)
N3 Gd2 Cl2 103.9(2)
O2 Gd2 Cl2 159.15(18)
N4 Gd2 Cl1 174.5(2)
N3 Gd2 Cl1 103.2(2)
O2 Gd2 Cl1 82.62(19)
Cl2 Gd2 Cl1 79.94(8)
N4 Gd2 Cl3 103.3(2)
N3 Gd2 Cl3 177.8(2)
O2 Gd2 Cl3 86.85(19)
Cl2 Gd2 Cl3 78.29(9)
Cl1 Gd2 Cl3 77.43(8)
C2 N1 C6 118.5(9)
C2 N1 Gd1 130.1(7)
C6 N1 Gd1 111.4(6)
C4 N2 C16 122.3(8)
C4 N2 Gd1 135.9(7)
C16 N2 Gd1 101.7(5)
C31 N3 C35 120.1(9)
C31 N3 Gd2 133.2(7)
C35 N3 Gd2 106.6(6)
C33 N4 C45 119.6(9)
C33 N4 Gd2 131.5(7)
C45 N4 Gd2 108.8(6)
C26 O1 C29 108.0(9)
C26 O1 Gd1 125.0(6)
C29 O1 Gd1 127.0(7)
C58 O2 C55 108.4(9)
C58 O2 Gd2 125.5(6)
C55 O2 Gd2 126.1(7)

loop_
_geom_bond_atom_site_label_1
_geom_bond_atom_site_label_2
_geom_bond_distance
B C71 1.635(15)
B C65 1.663(14)
B C59 1.671(15)
B C77 1.679(14)
C1 C2 1.492(14)
C2 N1 1.330(12)
C2 C3 1.388(14)
C3 C4 1.405(15)
C4 N2 1.341(12)
C4 C5 1.507(14)
C6 C7 1.369(17)
C6 N1 1.434(13)
C6 C11 1.436(16)
C7 C8 1.421(17)
C7 C12 1.514(18)
C8 C9 1.352(18)
C9 C10 1.346(18)
C10 C11 1.354(16)
C11 C14 1.507(17)
C12 C13 1.48(2)
C14 C15 1.511(16)
C16 C17 1.387(16)
C16 C21 1.445(16)
C16 N2 1.446(13)
C17 C18 1.417(17)
C17 C22 1.532(18)
C18 C19 1.34(2)
C19 C20 1.36(2)
C20 C21 1.371(17)
C21 C24 1.519(18)
C22 C23 1.468(19)
C24 C25 1.49(2)
C26 C27 1.39(2)
C26 O1 1.454(12)
C27 C28 1.46(2)
C28 C29 1.345(19)
C29 O1 1.456(14)
C30 C31 1.502(14)
C31 N3 1.346(12)
C31 C32 1.409(15)
C32 C33 1.403(15)
C33 N4 1.344(13)
C33 C34 1.495(14)
C35 C36 1.386(15)
C35 C40 1.413(15)
C35 N3 1.437(13)
C36 C37 1.404(15)
C36 C41 1.499(15)
C37 C38 1.333(16)
C38 C39 1.401(17)
C39 C40 1.394(16)
C40 C43 1.508(16)
C41 C42 1.529(16)
C43 C44 1.506(18)
C45 C46 1.366(15)
C45 C50 1.421(16)
C45 N4 1.455(14)
C46 C47 1.426(17)
C46 C51 1.508(17)
C47 C48 1.357(18)
C48 C49 1.361(18)
C49 C50 1.413(15)
C50 C53 1.514(16)
C51 C52 1.479(19)
C53 C54 1.528(16)
C55 C56 1.41(2)
C55 O2 1.469(13)
C56 C57 1.44(3)
C57 C58 1.38(2)
C58 O2 1.431(13)
C59 C64 1.369(15)
C59 C60 1.371(15)
C60 F1 1.359(14)
C60 C61 1.381(16)
C61 F2 1.327(13)
C61 C62 1.332(18)
C62 F3 1.359(13)
C62 C63 1.365(18)
C63 F4 1.370(14)
C63 C64 1.399(15)
C64 F5 1.379(13)
C65 C70 1.389(14)
C65 C66 1.406(14)
C66 F6 1.341(12)
C66 C67 1.359(14)
C67 F7 1.327(13)
C67 C68 1.358(17)
C68 C69 1.377(18)
C68 F8 1.386(12)
C69 F9 1.345(13)
C69 C70 1.388(15)
C70 F10 1.332(13)
C71 C72 1.370(15)
C71 C76 1.394(15)
C72 C73 1.378(16)
C72 F11 1.381(14)
C73 F12 1.356(14)
C73 C74 1.372(19)
C74 F13 1.353(13)
C74 C75 1.368(18)
C75 F14 1.343(14)
C75 C76 1.368(15)
C76 F15 1.344(12)
C77 C82 1.377(14)
C77 C78 1.380(14)
C78 F16 1.365(12)
C78 C79 1.385(14)
C79 C80 1.345(16)
C79 F17 1.375(13)
C80 C81 1.336(16)
C80 F18 1.356(12)
C81 F19 1.351(12)
C81 C82 1.383(14)
C82 F20 1.355(12)
Cl1 Gd2 2.758(3)
Cl1 Gd1 2.761(3)
Cl2 Gd2 2.683(3)
Cl2 Gd1 2.823(3)
Cl3 Gd1 2.692(3)
Cl3 Gd2 2.790(3)
Gd1 N2 2.285(8)
Gd1 O1 2.366(7)
Gd1 N1 2.395(8)
Gd2 N4 2.321(8)
Gd2 N3 2.325(8)
Gd2 O2 2.383(8)
